data_7112887
loop_
_publ_author_name
'Znabet, Anass'
'Zonneveld, Job'
'Janssen, Elwin'
'De Kanter, Frans J. J.'
'Helliwell, Madeleine'
'Turner, Nicholas J.'
'Ruijter, Eelco'
'Orru, Romano V. A.'

_publ_section_title
;
 Asymmetric synthesis of synthetic alkaloids by a tandem
 biocatalysis/Ugi/Pictet-Spengler-type cyclization sequence.
;
_journal_issue 41
_journal_name_full 'Chemical communications (Cambridge, England)'
_journal_page_first 7706
_journal_page_last 7708
_journal_paper_doi 10.1039/c0cc02938f
_journal_volume 46
_journal_year 2010
_chemical_absolute_configuration syn
_chemical_formula_moiety 'C28 H28 N2 O4'
_chemical_formula_sum 'C28 H28 N2 O4'
_chemical_formula_weight 456.52
_chemical_name_systematic
;
?
;
_space_group_IT_number 4
_symmetry_cell_setting monoclinic
_symmetry_space_group_name_Hall 'P 2yb'
_symmetry_space_group_name_H-M 'P 1 21 1'
_atom_sites_solution_hydrogens geom
_atom_sites_solution_primary direct
_atom_sites_solution_secondary difmap
_audit_creation_method SHELXL-97
_cell_angle_alpha 90.00
_cell_angle_beta 97.016(3)
_cell_angle_gamma 90.00
_cell_formula_units_Z 2
_cell_length_a 8.8321(15)
_cell_length_b 7.5525(13)
_cell_length_c 17.175(3)
_cell_measurement_reflns_used 806
_cell_measurement_temperature 100(2)
_cell_measurement_theta_max 26.34
_cell_measurement_theta_min 2.95
_cell_volume 1137.1(3)
_computing_cell_refinement 'Bruker SMART'
_computing_data_collection 'Bruker SMART'
_computing_data_reduction 'Bruker SAINT'
_computing_molecular_graphics 'Bruker SHELXTL'
_computing_publication_material 'Bruker SHELXTL'
_computing_structure_refinement 'SHELXL-97 (Sheldrick, 1997)'
_computing_structure_solution 'SHELXS-97 (Sheldrick, 1990)'
_diffrn_ambient_temperature 100(2)
_diffrn_measured_fraction_theta_full 0.995
_diffrn_measured_fraction_theta_max 0.995
_diffrn_measurement_device_type 'CCD area detector'
_diffrn_measurement_method 'phi and omega scans'
_diffrn_radiation_monochromator graphite
_diffrn_radiation_source 'fine-focus sealed tube'
_diffrn_radiation_type MoK\a
_diffrn_radiation_wavelength 0.71073
_diffrn_reflns_av_R_equivalents 0.0328
_diffrn_reflns_av_sigmaI/netI 0.0361
_diffrn_reflns_limit_h_max 9
_diffrn_reflns_limit_h_min -11
_diffrn_reflns_limit_k_max 7
_diffrn_reflns_limit_k_min -9
_diffrn_reflns_limit_l_max 18
_diffrn_reflns_limit_l_min -21
_diffrn_reflns_number 6408
_diffrn_reflns_theta_full 26.41
_diffrn_reflns_theta_max 26.41
_diffrn_reflns_theta_min 2.32
_exptl_absorpt_coefficient_mu 0.089
_exptl_absorpt_correction_type none
_exptl_crystal_colour colourless
_exptl_crystal_density_diffrn 1.333
_exptl_crystal_density_method 'not measured'
_exptl_crystal_description block
_exptl_crystal_F_000 484
_exptl_crystal_size_max 0.40
_exptl_crystal_size_mid 0.30
_exptl_crystal_size_min 0.30
_refine_diff_density_max 0.238
_refine_diff_density_min -0.180
_refine_diff_density_rms 0.041
_refine_ls_extinction_method none
_refine_ls_goodness_of_fit_ref 1.128
_refine_ls_hydrogen_treatment constr
_refine_ls_matrix_type full
_refine_ls_number_parameters 309
_refine_ls_number_reflns 2511
_refine_ls_number_restraints 1
_refine_ls_restrained_S_all 1.127
_refine_ls_R_factor_all 0.0359
_refine_ls_R_factor_gt 0.0337
_refine_ls_shift/su_max 0.000
_refine_ls_shift/su_mean 0.000
_refine_ls_structure_factor_coef Fsqd
_refine_ls_weighting_details 'calc w=1/[\s^2^(Fo^2^)+(0.0427P)^2^+0.0000P] where P=(Fo^2^+2Fc^2^)/3'
_refine_ls_weighting_scheme calc
_refine_ls_wR_factor_gt 0.0792
_refine_ls_wR_factor_ref 0.0803
_reflns_number_gt 2391
_reflns_number_total 2511
_reflns_threshold_expression >2sigma(I)
_cod_data_source_file c0cc02938f.txt
_cod_data_source_block az1m
_cod_depositor_comments
;
The following automatic conversions were performed:

'_symmetry_cell_setting' value 'Monoclinic' changed to 'monoclinic'
according to
/usr/data/users/saulius/automatic-downloads/retrospective/RSC/lib/dictionaries/cif_core.dic
dictionary named 'cif_core.dic' version 2.4.2 from 2011-04-26.

Automatic conversion script
Id: cif_fix_values 2281 2013-09-26 08:29:07Z andrius 
;
_cod_original_sg_symbol_Hall P2yb
_cod_original_sg_symbol_H-M P21
_cod_database_code 7112887

loop_
_symmetry_equiv_pos_as_xyz
'x, y, z'
'-x, y+1/2, -z'

loop_
_atom_site_label
_atom_site_type_symbol
_atom_site_fract_x
_atom_site_fract_y
_atom_site_fract_z
_atom_site_U_iso_or_equiv
_atom_site_adp_type
_atom_site_occupancy
_atom_site_symmetry_multiplicity
_atom_site_calc_flag
_atom_site_refinement_flags
O1 O 0.66187(16) -0.0552(2) 0.24174(8) 0.0182(3) Uani 1 1 d .
O2 O 0.76217(15) 0.5195(2) 0.08804(8) 0.0174(3) Uani 1 1 d .
O3 O 0.64897(17) 0.2060(2) 0.55840(8) 0.0247(4) Uani 1 1 d .
O4 O 0.80752(16) -0.0525(2) 0.51225(8) 0.0247(4) Uani 1 1 d .
N1 N 0.71823(18) 0.0659(2) 0.12898(9) 0.0143(4) Uani 1 1 d .
N2 N 0.78121(18) 0.3765(2) 0.20533(9) 0.0144(4) Uani 1 1 d .
C1 C 0.8216(2) 0.2112(3) 0.25057(11) 0.0142(4) Uani 1 1 d .
C2 C 0.7268(2) 0.0585(3) 0.20722(11) 0.0141(4) Uani 1 1 d .
C3 C 0.7912(2) 0.2035(3) 0.08692(11) 0.0124(4) Uani 1 1 d .
H3 H 0.9018 0.1742 0.0878 0.015 Uiso 1 1 calc R
C4 C 0.7769(2) 0.3825(3) 0.12632(11) 0.0133(4) Uani 1 1 d .
C5 C 0.7630(2) 0.5422(3) 0.24772(12) 0.0183(4) Uani 1 1 d .
H5A H 0.7301 0.6379 0.2100 0.022 Uiso 1 1 calc R
H5B H 0.8616 0.5769 0.2775 0.022 Uiso 1 1 calc R
C6 C 0.6449(2) 0.5156(3) 0.30327(12) 0.0204(5) Uani 1 1 d .
H6A H 0.6368 0.6242 0.3348 0.024 Uiso 1 1 calc R
H6B H 0.5441 0.4929 0.2729 0.024 Uiso 1 1 calc R
C7 C 0.6886(2) 0.3615(3) 0.35700(11) 0.0170(4) Uani 1 1 d .
C8 C 0.7744(2) 0.2241(3) 0.33306(11) 0.0143(4) Uani 1 1 d .
C9 C 0.6124(2) -0.0476(3) 0.07931(11) 0.0175(4) Uani 1 1 d .
H9A H 0.5121 -0.0523 0.0994 0.021 Uiso 1 1 calc R
H9B H 0.6532 -0.1694 0.0775 0.021 Uiso 1 1 calc R
C10 C 0.5978(2) 0.0376(3) -0.00206(11) 0.0163(4) Uani 1 1 d .
H10 H 0.4917 0.0828 -0.0166 0.020 Uiso 1 1 calc R
C11 C 0.6469(2) -0.0789(3) -0.06984(11) 0.0185(4) Uani 1 1 d .
H11 H 0.5690 -0.1653 -0.0940 0.022 Uiso 1 1 calc R
C12 C 0.6940(2) 0.0670(3) -0.12460(12) 0.0213(5) Uani 1 1 d .
H12A H 0.6106 0.1516 -0.1411 0.026 Uiso 1 1 calc R
H12B H 0.7367 0.0194 -0.1710 0.026 Uiso 1 1 calc R
C13 C 0.8169(2) 0.1442(3) -0.06237(11) 0.0179(4) Uani 1 1 d .
H13 H 0.8804 0.2421 -0.0804 0.021 Uiso 1 1 calc R
C14 C 0.7139(2) 0.1940(3) 0.00208(11) 0.0149(4) Uani 1 1 d .
H14 H 0.6589 0.3074 -0.0122 0.018 Uiso 1 1 calc R
C15 C 0.9013(2) -0.0232(3) -0.03536(12) 0.0199(5) Uani 1 1 d .
H15 H 1.0074 -0.0321 -0.0181 0.024 Uiso 1 1 calc R
C16 C 0.8016(2) -0.1558(3) -0.03987(12) 0.0212(5) Uani 1 1 d .
H16 H 0.8233 -0.2761 -0.0268 0.025 Uiso 1 1 calc R
C17 C 0.6442(2) 0.3584(3) 0.43312(11) 0.0192(4) Uani 1 1 d .
H17 H 0.5852 0.4531 0.4499 0.023 Uiso 1 1 calc R
C18 C 0.6852(2) 0.2201(3) 0.48349(11) 0.0186(5) Uani 1 1 d .
C19 C 0.7732(2) 0.0799(3) 0.45857(12) 0.0178(4) Uani 1 1 d .
C20 C 0.8171(2) 0.0835(3) 0.38437(11) 0.0156(4) Uani 1 1 d .
H20 H 0.8771 -0.0104 0.3677 0.019 Uiso 1 1 calc R
C21 C 0.9953(2) 0.1786(3) 0.25544(11) 0.0158(4) Uani 1 1 d .
C22 C 1.0924(2) 0.2962(3) 0.29903(12) 0.0191(4) Uani 1 1 d .
H22 H 1.0507 0.3907 0.3261 0.023 Uiso 1 1 calc R
C23 C 1.2502(2) 0.2776(3) 0.30366(12) 0.0222(5) Uani 1 1 d .
H23 H 1.3154 0.3588 0.3338 0.027 Uiso 1 1 calc R
C24 C 1.3115(2) 0.1411(4) 0.26439(12) 0.0259(5) Uani 1 1 d .
H24 H 1.4191 0.1291 0.2667 0.031 Uiso 1 1 calc R
C25 C 1.2165(2) 0.0222(4) 0.22178(12) 0.0270(5) Uani 1 1 d .
H25 H 1.2589 -0.0721 0.1949 0.032 Uiso 1 1 calc R
C26 C 1.0578(2) 0.0391(3) 0.21784(12) 0.0216(5) Uani 1 1 d .
H26 H 0.9930 -0.0451 0.1894 0.026 Uiso 1 1 calc R
C27 C 0.5693(3) 0.3517(4) 0.58648(13) 0.0328(6) Uani 1 1 d .
H27A H 0.6288 0.4603 0.5827 0.049 Uiso 1 1 calc R
H27B H 0.5543 0.3310 0.6413 0.049 Uiso 1 1 calc R
H27C H 0.4699 0.3643 0.5547 0.049 Uiso 1 1 calc R
C28 C 0.8895(3) -0.2006(3) 0.48751(14) 0.0299(6) Uani 1 1 d .
H28A H 0.8316 -0.2543 0.4412 0.045 Uiso 1 1 calc R
H28B H 0.9042 -0.2881 0.5299 0.045 Uiso 1 1 calc R
H28C H 0.9891 -0.1613 0.4744 0.045 Uiso 1 1 calc R

loop_
_atom_site_aniso_label
_atom_site_aniso_U_11
_atom_site_aniso_U_22
_atom_site_aniso_U_33
_atom_site_aniso_U_23
_atom_site_aniso_U_13
_atom_site_aniso_U_12
O1 0.0230(7) 0.0134(8) 0.0187(7) 0.0019(6) 0.0051(6) -0.0022(7)
O2 0.0177(7) 0.0144(8) 0.0199(7) 0.0024(6) 0.0014(6) 0.0003(6)
O3 0.0285(8) 0.0285(9) 0.0184(7) -0.0014(7) 0.0082(6) 0.0006(7)
O4 0.0283(8) 0.0287(9) 0.0173(7) 0.0054(7) 0.0040(6) 0.0054(7)
N1 0.0140(8) 0.0133(9) 0.0153(8) -0.0005(7) 0.0006(6) -0.0022(7)
N2 0.0174(8) 0.0106(9) 0.0150(8) -0.0002(7) 0.0013(6) 0.0013(7)
C1 0.0169(10) 0.0116(10) 0.0138(9) 0.0002(8) 0.0013(8) 0.0004(8)
C2 0.0122(9) 0.0121(10) 0.0179(10) -0.0007(8) 0.0015(7) 0.0043(8)
C3 0.0108(9) 0.0117(10) 0.0147(9) 0.0011(8) 0.0014(7) 0.0005(8)
C4 0.0075(8) 0.0131(10) 0.0194(10) -0.0009(8) 0.0019(7) -0.0008(8)
C5 0.0248(11) 0.0108(10) 0.0188(10) -0.0016(9) 0.0011(8) 0.0016(9)
C6 0.0228(11) 0.0183(12) 0.0203(10) -0.0018(9) 0.0032(8) 0.0047(9)
C7 0.0155(10) 0.0171(11) 0.0180(10) -0.0020(9) 0.0009(7) -0.0009(9)
C8 0.0111(9) 0.0161(11) 0.0154(9) -0.0016(8) 0.0005(7) -0.0036(8)
C9 0.0168(9) 0.0171(11) 0.0186(10) -0.0038(9) 0.0022(8) -0.0051(9)
C10 0.0145(9) 0.0176(11) 0.0164(9) -0.0021(9) 0.0004(7) 0.0007(8)
C11 0.0234(11) 0.0160(11) 0.0159(10) -0.0032(8) 0.0011(8) -0.0023(9)
C12 0.0272(11) 0.0200(12) 0.0166(10) -0.0030(9) 0.0020(8) -0.0016(10)
C13 0.0217(11) 0.0173(11) 0.0150(10) 0.0003(9) 0.0041(8) -0.0018(9)
C14 0.0150(10) 0.0123(10) 0.0168(10) 0.0004(8) -0.0003(7) 0.0024(8)
C15 0.0192(10) 0.0212(12) 0.0207(10) -0.0032(9) 0.0077(8) 0.0025(9)
C16 0.0246(11) 0.0183(11) 0.0216(11) -0.0017(9) 0.0061(8) 0.0052(10)
C17 0.0169(10) 0.0203(11) 0.0205(10) -0.0048(9) 0.0031(8) 0.0002(9)
C18 0.0145(10) 0.0253(12) 0.0161(10) -0.0033(9) 0.0027(8) -0.0041(9)
C19 0.0151(10) 0.0209(12) 0.0162(10) 0.0015(9) -0.0030(7) -0.0021(8)
C20 0.0138(10) 0.0166(11) 0.0161(10) -0.0031(8) 0.0006(7) -0.0004(8)
C21 0.0175(10) 0.0184(11) 0.0119(9) 0.0048(8) 0.0034(7) 0.0008(8)
C22 0.0202(10) 0.0170(11) 0.0202(10) 0.0008(9) 0.0029(8) 0.0004(9)
C23 0.0179(10) 0.0266(13) 0.0214(11) 0.0070(10) -0.0006(8) -0.0042(10)
C24 0.0160(11) 0.0399(15) 0.0216(11) 0.0087(11) 0.0018(8) 0.0042(10)
C25 0.0257(12) 0.0311(14) 0.0239(11) -0.0025(10) 0.0024(9) 0.0115(10)
C26 0.0211(11) 0.0238(12) 0.0187(10) -0.0028(9) -0.0021(8) 0.0055(10)
C27 0.0471(15) 0.0262(13) 0.0290(12) -0.0065(11) 0.0210(11) -0.0047(12)
C28 0.0346(13) 0.0292(14) 0.0260(12) 0.0115(10) 0.0045(10) 0.0096(11)

loop_
_atom_type_symbol
_atom_type_description
_atom_type_scat_dispersion_real
_atom_type_scat_dispersion_imag
_atom_type_scat_source
C C 0.0033 0.0016 'International Tables Vol C Tables 4.2.6.8 and 6.1.1.4'
H H 0.0000 0.0000 'International Tables Vol C Tables 4.2.6.8 and 6.1.1.4'
N N 0.0061 0.0033 'International Tables Vol C Tables 4.2.6.8 and 6.1.1.4'
O O 0.0106 0.0060 'International Tables Vol C Tables 4.2.6.8 and 6.1.1.4'

loop_
_geom_angle_atom_site_label_1
_geom_angle_atom_site_label_2
_geom_angle_atom_site_label_3
_geom_angle
C18 O3 C27 116.19(18)
C19 O4 C28 116.84(16)
C2 N1 C3 123.55(17)
C2 N1 C9 120.98(17)
C3 N1 C9 114.69(15)
C4 N2 C5 118.54(17)
C4 N2 C1 121.78(16)
C5 N2 C1 119.30(15)
N2 C1 C8 110.83(16)
N2 C1 C21 109.54(15)
C8 C1 C21 109.94(15)
N2 C1 C2 106.87(15)
C8 C1 C2 107.36(16)
C21 C1 C2 112.26(16)
O1 C2 N1 122.91(19)
O1 C2 C1 122.88(17)
N1 C2 C1 114.18(17)
N1 C3 C4 110.24(15)
N1 C3 C14 105.34(16)
C4 C3 C14 114.32(16)
N1 C3 H3 108.9
C4 C3 H3 108.9
C14 C3 H3 108.9
O2 C4 N2 123.71(18)
O2 C4 C3 121.34(16)
N2 C4 C3 114.95(17)
N2 C5 C6 109.05(18)
N2 C5 H5A 109.9
C6 C5 H5A 109.9
N2 C5 H5B 109.9
C6 C5 H5B 109.9
H5A C5 H5B 108.3
C7 C6 C5 110.13(17)
C7 C6 H6A 109.6
C5 C6 H6A 109.6
C7 C6 H6B 109.6
C5 C6 H6B 109.6
H6A C6 H6B 108.1
C8 C7 C17 119.3(2)
C8 C7 C6 120.59(17)
C17 C7 C6 120.05(19)
C7 C8 C20 119.92(18)
C7 C8 C1 123.16(18)
C20 C8 C1 116.87(17)
N1 C9 C10 105.25(16)
N1 C9 H9A 110.7
C10 C9 H9A 110.7
N1 C9 H9B 110.7
C10 C9 H9B 110.7
H9A C9 H9B 108.8
C9 C10 C11 116.33(18)
C9 C10 C14 107.16(15)
C11 C10 C14 102.70(15)
C9 C10 H10 110.1
C11 C10 H10 110.1
C14 C10 H10 110.1
C16 C11 C12 100.49(17)
C16 C11 C10 106.47(15)
C12 C11 C10 99.92(17)
C16 C11 H11 115.9
C12 C11 H11 115.9
C10 C11 H11 115.9
C11 C12 C13 93.86(16)
C11 C12 H12A 113.0
C13 C12 H12A 113.0
C11 C12 H12B 113.0
C13 C12 H12B 113.0
H12A C12 H12B 110.4
C15 C13 C12 100.09(18)
C15 C13 C14 106.98(16)
C12 C13 C14 99.26(16)
C15 C13 H13 116.0
C12 C13 H13 116.0
C14 C13 H13 116.0
C3 C14 C10 107.01(16)
C3 C14 C13 117.02(16)
C10 C14 C13 102.80(16)
C3 C14 H14 109.9
C10 C14 H14 109.9
C13 C14 H14 109.9
C16 C15 C13 108.31(19)
C16 C15 H15 125.8
C13 C15 H15 125.8
C15 C16 C11 107.1(2)
C15 C16 H16 126.4
C11 C16 H16 126.4
C18 C17 C7 120.9(2)
C18 C17 H17 119.6
C7 C17 H17 119.6
O3 C18 C17 125.21(19)
O3 C18 C19 115.33(19)
C17 C18 C19 119.45(18)
O4 C19 C20 125.0(2)
O4 C19 C18 115.42(17)
C20 C19 C18 119.6(2)
C19 C20 C8 120.81(19)
C19 C20 H20 119.6
C8 C20 H20 119.6
C26 C21 C22 118.86(19)
C26 C21 C1 123.06(18)
C22 C21 C1 118.08(18)
C21 C22 C23 120.9(2)
C21 C22 H22 119.5
C23 C22 H22 119.5
C24 C23 C22 119.8(2)
C24 C23 H23 120.1
C22 C23 H23 120.1
C25 C24 C23 119.8(2)
C25 C24 H24 120.1
C23 C24 H24 120.1
C24 C25 C26 120.5(2)
C24 C25 H25 119.8
C26 C25 H25 119.8
C21 C26 C25 120.0(2)
C21 C26 H26 120.0
C25 C26 H26 120.0
O3 C27 H27A 109.5
O3 C27 H27B 109.5
H27A C27 H27B 109.5
O3 C27 H27C 109.5
H27A C27 H27C 109.5
H27B C27 H27C 109.5
O4 C28 H28A 109.5
O4 C28 H28B 109.5
H28A C28 H28B 109.5
O4 C28 H28C 109.5
H28A C28 H28C 109.5
H28B C28 H28C 109.5

loop_
_geom_bond_atom_site_label_1
_geom_bond_atom_site_label_2
_geom_bond_distance
O1 C2 1.225(2)
O2 C4 1.224(2)
O3 C18 1.367(2)
O3 C27 1.422(3)
O4 C19 1.369(3)
O4 C28 1.425(3)
N1 C2 1.338(2)
N1 C3 1.460(3)
N1 C9 1.463(2)
N2 C4 1.353(2)
N2 C5 1.467(3)
N2 C1 1.490(2)
C1 C8 1.528(3)
C1 C21 1.546(3)
C1 C2 1.560(3)
C3 C4 1.524(3)
C3 C14 1.534(3)
C3 H3 1.0000
C5 C6 1.511(3)
C5 H5A 0.9900
C5 H5B 0.9900
C6 C7 1.506(3)
C6 H6A 0.9900
C6 H6B 0.9900
C7 C8 1.377(3)
C7 C17 1.410(3)
C8 C20 1.402(3)
C9 C10 1.530(3)
C9 H9A 0.9900
C9 H9B 0.9900
C10 C11 1.562(3)
C10 C14 1.560(3)
C10 H10 1.0000
C11 C16 1.516(3)
C11 C12 1.539(3)
C11 H11 1.0000
C12 C13 1.542(3)
C12 H12A 0.9900
C12 H12B 0.9900
C13 C15 1.511(3)
C13 C14 1.562(3)
C13 H13 1.0000
C14 H14 1.0000
C15 C16 1.330(3)
C15 H15 0.9500
C16 H16 0.9500
C17 C18 1.376(3)
C17 H17 0.9500
C18 C19 1.411(3)
C19 C20 1.377(3)
C20 H20 0.9500
C21 C26 1.385(3)
C21 C22 1.389(3)
C22 C23 1.393(3)
C22 H22 0.9500
C23 C24 1.379(3)
C23 H23 0.9500
C24 C25 1.377(3)
C24 H24 0.9500
C25 C26 1.401(3)
C25 H25 0.9500
C26 H26 0.9500
C27 H27A 0.9800
C27 H27B 0.9800
C27 H27C 0.9800
C28 H28A 0.9800
C28 H28B 0.9800
C28 H28C 0.9800

loop_
_geom_torsion_atom_site_label_1
_geom_torsion_atom_site_label_2
_geom_torsion_atom_site_label_3
_geom_torsion_atom_site_label_4
_geom_torsion
C4 N2 C1 C8 -163.72(16)
C5 N2 C1 C8 23.5(2)
C4 N2 C1 C21 74.8(2)
C5 N2 C1 C21 -98.0(2)
C4 N2 C1 C2 -47.1(2)
C5 N2 C1 C2 140.18(16)
C3 N1 C2 O1 178.13(18)
C9 N1 C2 O1 8.8(3)
C3 N1 C2 C1 0.3(3)
C9 N1 C2 C1 -169.04(17)
N2 C1 C2 O1 -136.76(18)
C8 C1 C2 O1 -17.8(3)
C21 C1 C2 O1 103.1(2)
N2 C1 C2 N1 41.0(2)
C8 C1 C2 N1 160.00(16)
C21 C1 C2 N1 -79.1(2)
C2 N1 C3 C4 -39.6(2)
C9 N1 C3 C4 130.37(17)
C2 N1 C3 C14 -163.40(17)
C9 N1 C3 C14 6.6(2)
C5 N2 C4 O2 1.8(3)
C1 N2 C4 O2 -171.01(18)
C5 N2 C4 C3 -177.97(16)
C1 N2 C4 C3 9.2(2)
N1 C3 C4 O2 -145.84(17)
C14 C3 C4 O2 -27.4(3)
N1 C3 C4 N2 34.0(2)
C14 C3 C4 N2 152.38(16)
C4 N2 C5 C6 130.98(18)
C1 N2 C5 C6 -56.0(2)
N2 C5 C6 C7 55.5(2)
C5 C6 C7 C8 -28.3(3)
C5 C6 C7 C17 150.46(19)
C17 C7 C8 C20 -0.2(3)
C6 C7 C8 C20 178.57(18)
C17 C7 C8 C1 177.04(18)
C6 C7 C8 C1 -4.1(3)
N2 C1 C8 C7 7.8(3)
C21 C1 C8 C7 129.1(2)
C2 C1 C8 C7 -108.5(2)
N2 C1 C8 C20 -174.79(16)
C21 C1 C8 C20 -53.6(2)
C2 C1 C8 C20 68.8(2)
C2 N1 C9 C10 162.33(18)
C3 N1 C9 C10 -7.9(2)
N1 C9 C10 C11 119.98(18)
N1 C9 C10 C14 5.8(2)
C9 C10 C11 C16 -48.5(2)
C14 C10 C11 C16 68.16(19)
C9 C10 C11 C12 -152.67(17)
C14 C10 C11 C12 -35.99(18)
C16 C11 C12 C13 -49.91(17)
C10 C11 C12 C13 59.06(18)
C11 C12 C13 C15 49.46(18)
C11 C12 C13 C14 -59.78(18)
N1 C3 C14 C10 -2.4(2)
C4 C3 C14 C10 -123.54(17)
N1 C3 C14 C13 -116.96(18)
C4 C3 C14 C13 121.87(19)
C9 C10 C14 C3 -2.2(2)
C11 C10 C14 C3 -125.22(16)
C9 C10 C14 C13 121.67(17)
C11 C10 C14 C13 -1.39(19)
C15 C13 C14 C3 51.5(2)
C12 C13 C14 C3 155.07(18)
C15 C13 C14 C10 -65.46(19)
C12 C13 C14 C10 38.16(19)
C12 C13 C15 C16 -32.8(2)
C14 C13 C15 C16 70.2(2)
C13 C15 C16 C11 -0.3(2)
C12 C11 C16 C15 33.5(2)
C10 C11 C16 C15 -70.3(2)
C8 C7 C17 C18 -0.1(3)
C6 C7 C17 C18 -178.95(18)
C27 O3 C18 C17 -3.4(3)
C27 O3 C18 C19 175.86(19)
C7 C17 C18 O3 179.36(19)
C7 C17 C18 C19 0.2(3)
C28 O4 C19 C20 -2.8(3)
C28 O4 C19 C18 176.85(19)
O3 C18 C19 O4 1.2(3)
C17 C18 C19 O4 -179.48(18)
O3 C18 C19 C20 -179.11(18)
C17 C18 C19 C20 0.2(3)
O4 C19 C20 C8 179.07(18)
C18 C19 C20 C8 -0.5(3)
C7 C8 C20 C19 0.6(3)
C1 C8 C20 C19 -176.87(18)
N2 C1 C21 C26 -111.9(2)
C8 C1 C21 C26 126.1(2)
C2 C1 C21 C26 6.6(3)
N2 C1 C21 C22 67.4(2)
C8 C1 C21 C22 -54.6(2)
C2 C1 C21 C22 -174.04(17)
C26 C21 C22 C23 1.5(3)
C1 C21 C22 C23 -177.87(18)
C21 C22 C23 C24 0.2(3)
C22 C23 C24 C25 -1.0(3)
C23 C24 C25 C26 0.2(3)
C22 C21 C26 C25 -2.3(3)
C1 C21 C26 C25 177.02(19)
C24 C25 C26 C21 1.5(3)
